data_1572903
loop_
_publ_author_name
'Pedussaut, Lucie'
'Mahieu, Nolwenn'
'Chartier, Camille'
'Rajeshkumar, Thayalan'
'Tricoire, Maxime'
'Douair, Iskander'
'Casaretto, Nicolas'
'Maron, Laurent'
'Danoun, Gr&#xe9;gory'
'Nocton, Gr&#xe9;gory'

_publ_section_title
;
 The photo-isomerization of the cyclononatetraenyl ligand and related rare
 earth complexes.
;
_journal_issue 46
_journal_name_full 'Chemical science'
_journal_page_first 19273
_journal_page_last 19282
_journal_paper_doi 10.1039/d4sc04767b
_journal_volume 15
_journal_year 2024
_chemical_formula_moiety 'C17 H17 Nd'
_chemical_formula_sum 'C17 H17 Nd'
_chemical_formula_weight 365.54
_space_group_crystal_system orthorhombic
_space_group_IT_number 62
_space_group_name_Hall '-P 2ac 2n'
_space_group_name_H-M_alt 'P n m a'
_atom_sites_solution_hydrogens geom
_atom_sites_solution_primary dual
_audit_creation_date 2023-08-15
_audit_creation_method
;
Olex2 1.5
(compiled 2023.03.06 svn.rbb2c1857 for OlexSys, GUI svn.r6748)
;
_audit_update_record
;
2024-07-13 deposited with the CCDC.	2024-10-15 downloaded from the CCDC.
;
_cell_angle_alpha 90
_cell_angle_beta 90
_cell_angle_gamma 90
_cell_formula_units_Z 4
_cell_length_a 11.983(2)
_cell_length_b 12.877(3)
_cell_length_c 8.8927(17)
_cell_measurement_reflns_used 1028
_cell_measurement_temperature 149.99
_cell_measurement_theta_max 18.337
_cell_measurement_theta_min 2.853
_cell_volume 1372.2(5)
_computing_cell_refinement 'SAINT V8.38A (Bruker, 2018)'
_computing_data_reduction 'SAINT V8.38A (Bruker, 2018)'
_computing_molecular_graphics 'Olex2 1.5 (Dolomanov et al., 2009)'
_computing_publication_material 'Olex2 1.5 (Dolomanov et al., 2009)'
_computing_structure_refinement 'SHELXL 2018/3 (Sheldrick, 2015)'
_computing_structure_solution 'SHELXT 2014/5 (Sheldrick, 2014)'
_diffrn_ambient_temperature 149.99
_diffrn_measured_fraction_theta_full 1.000
_diffrn_measured_fraction_theta_max 0.999
_diffrn_measurement_device_type 'Bruker APEX-II CCD'
_diffrn_measurement_method '\f and \w scans'
_diffrn_radiation_type MoK\a
_diffrn_radiation_wavelength 0.71073
_diffrn_reflns_av_R_equivalents 0.1352
_diffrn_reflns_av_unetI/netI 0.0825
_diffrn_reflns_Laue_measured_fraction_full 1.000
_diffrn_reflns_Laue_measured_fraction_max 0.999
_diffrn_reflns_limit_h_max 12
_diffrn_reflns_limit_h_min -14
_diffrn_reflns_limit_k_max 15
_diffrn_reflns_limit_k_min -15
_diffrn_reflns_limit_l_max 9
_diffrn_reflns_limit_l_min -11
_diffrn_reflns_number 15587
_diffrn_reflns_point_group_measured_fraction_full 1.000
_diffrn_reflns_point_group_measured_fraction_max 0.999
_diffrn_reflns_theta_full 25.242
_diffrn_reflns_theta_max 26.146
_diffrn_reflns_theta_min 2.784
_diffrn_source_current 31.0
_diffrn_source_power 1.705
_diffrn_source_voltage 55.0
_diffrn_standards_number 0
_exptl_absorpt_coefficient_mu 3.762
_exptl_absorpt_correction_T_max 0.7453
_exptl_absorpt_correction_T_min 0.5997
_exptl_absorpt_correction_type multi-scan
_exptl_absorpt_process_details
;
SADABS-2016/2 (Bruker,2016/2) was used for absorption correction.
wR2(int) was 0.1018 before and 0.0742 after correction.
The Ratio of minimum to maximum transmission is 0.8046.
The \l/2 correction factor is Not present.
;
_exptl_crystal_colour orange
_exptl_crystal_colour_primary orange
_exptl_crystal_density_diffrn 1.769
_exptl_crystal_description needle
_exptl_crystal_F_000 716
_exptl_crystal_size_max 0.2
_exptl_crystal_size_mid 0.04
_exptl_crystal_size_min 0.02
_refine_diff_density_max 0.903
_refine_diff_density_min -1.891
_refine_diff_density_rms 0.200
_refine_ls_extinction_method none
_refine_ls_goodness_of_fit_ref 1.047
_refine_ls_hydrogen_treatment constr
_refine_ls_matrix_type full
_refine_ls_number_parameters 128
_refine_ls_number_reflns 1435
_refine_ls_number_restraints 192
_refine_ls_restrained_S_all 0.990
_refine_ls_R_factor_all 0.0885
_refine_ls_R_factor_gt 0.0396
_refine_ls_shift/su_max 0.000
_refine_ls_shift/su_mean 0.000
_refine_ls_structure_factor_coef Fsqd
_refine_ls_weighting_details 'w=1/[\s^2^(Fo^2^)+(0.0372P)^2^+0.5586P] where P=(Fo^2^+2Fc^2^)/3'
_refine_ls_weighting_scheme calc
_refine_ls_wR_factor_gt 0.0849
_refine_ls_wR_factor_ref 0.1043
_reflns_Friedel_coverage 0.000
_reflns_number_gt 855
_reflns_number_total 1435
_reflns_threshold_expression 'I > 2\s(I)'
_cod_data_source_file d4sc04767b3.cif
_cod_data_source_block 2-Nd-trans
_cod_depositor_comments 'Adding full bibliography for 1572887--1572904.cif.'
_cod_database_code 1572903
_shelx_shelxl_version_number 2018/3
_shelx_space_group_comment
;
The symmetry employed for this shelxl refinement is uniquely defined
by the following loop, which should always be used as a source of
symmetry information in preference to the above space-group names.
They are only intended as comments.
;
_shelx_estimated_absorpt_t_max 0.929
_shelx_estimated_absorpt_t_min 0.520
_olex2_refinement_description
;
1. Fixed Uiso
 At 1.2 times of:
  All C(H) groups
2. Restrained distances
 C4B-C5B \\sim C5B_$1-C5B \\sim C4B_$1-C5B_$1 \\sim C4B_$1-C3B_$1 \\sim
C3B_$1-C2B_$1 \\sim C2B_$1-
 C1B \\sim C2B-C1B \\sim C3B-C2B \\sim C4B-C3B
 with sigma of 0.02
 C1A-C2A_$1 \\sim C1A-C2A \\sim C3A-C2A \\sim C3A-C4A \\sim C4A-C5A \\sim
C5A-C5A_$1 \\sim C4A_$1-
 C5A_$1 \\sim C3A_$1-C4A_$1 \\sim C3A_$1-C2A_$1
 with sigma of 0.02
3. Uiso/Uaniso restraints and constraints
C1A \\sim C5B \\sim C2A \\sim C4B \\sim C3A \\sim C3B \\sim C4A \\sim C2B \\sim
C5A \\sim C1B: within 2A with sigma of 0.02 and sigma for terminal atoms of
0.04 within 2A
4. Others
 Sof(C2B)=Sof(H2B)=Sof(C5B)=Sof(H5B)=Sof(C3B)=Sof(H3B)=Sof(C4B)=Sof(H4B)=1-
 FVAR(1)
 Sof(C1B)=Sof(H1B)=0.5*(1-FVAR(2))
 Sof(C1A)=Sof(H1A)=0.5*FVAR(2)
 Sof(C5A)=Sof(H5A)=Sof(C2A)=Sof(H2A)=Sof(C4A)=Sof(H4A)=Sof(C3A)=Sof(H3A)=FVAR(1)
5.a Aromatic/amide H refined with riding coordinates:
 C6(H6), C9(H9), C5A(H5A), C2A(H2A), C4A(H4A), C7(H7), C8(H8), C3A(H3A),
 C1A(H1A), C1B(H1B), C2B(H2B), C5B(H5B), C3B(H3B), C4B(H4B)
;
_olex2_submission_special_instructions 'No special instructions were received'

loop_
_space_group_symop_operation_xyz
'x, y, z'
'x+1/2, -y+1/2, -z+1/2'
'-x, y+1/2, -z'
'-x+1/2, -y, z+1/2'
'-x, -y, -z'
'-x-1/2, y-1/2, z-1/2'
'x, -y-1/2, z'
'x-1/2, y, -z-1/2'

loop_
_atom_site_label
_atom_site_type_symbol
_atom_site_fract_x
_atom_site_fract_y
_atom_site_fract_z
_atom_site_U_iso_or_equiv
_atom_site_adp_type
_atom_site_occupancy
_atom_site_site_symmetry_order
_atom_site_calc_flag
_atom_site_refinement_flags_posn
_atom_site_refinement_flags_adp
_atom_site_refinement_flags_occupancy
_atom_site_disorder_assembly
_atom_site_disorder_group
Nd1 Nd 0.62129(4) 0.750000 0.49078(5) 0.0276(2) Uani 1 2 d S T P . .
C6 C 0.6171(8) 0.6948(8) 0.2074(10) 0.069(4) Uani 1 1 d . . . . .
H6 H 0.671332 0.665664 0.141846 0.083 Uiso 1 1 calc R U . . .
C9 C 0.4112(8) 0.6946(9) 0.4618(9) 0.066(4) Uani 1 1 d . . . . .
H9 H 0.357870 0.666508 0.529610 0.079 Uiso 1 1 calc R U . . .
C5A C 0.648(2) 0.6958(6) 0.795(2) 0.045(5) Uani 0.580(18) 1 d D U P A 1
H5A H 0.604354 0.672831 0.876805 0.054 Uiso 0.580(18) 1 calc R U P A 1
C2A C 0.8358(17) 0.6508(11) 0.525(2) 0.055(5) Uani 0.580(18) 1 d D U P A 1
H2A H 0.875434 0.631256 0.436773 0.065 Uiso 0.580(18) 1 calc R U P A 1
C4A C 0.6889(16) 0.6083(17) 0.719(2) 0.045(5) Uani 0.580(18) 1 d D U P A 1
H4A H 0.655137 0.546939 0.757062 0.054 Uiso 0.580(18) 1 calc R U P A 1
C7 C 0.5547(10) 0.6207(8) 0.2826(13) 0.062(3) Uani 1 1 d . . . . .
H7 H 0.576197 0.552354 0.254695 0.075 Uiso 1 1 calc R U . . .
C8 C 0.4696(10) 0.6195(8) 0.3876(12) 0.061(3) Uani 1 1 d . . . . .
H8 H 0.446675 0.551184 0.413847 0.074 Uiso 1 1 calc R U . . .
C3A C 0.7643(14) 0.5845(17) 0.604(2) 0.051(5) Uani 0.580(18) 1 d D U P A 1
H3A H 0.767495 0.513412 0.576086 0.062 Uiso 0.580(18) 1 calc R U P A 1
C1A C 0.8419(18) 0.750000 0.591(3) 0.052(5) Uani 0.580(18) 2 d DS TU P A 1
H1A H 0.851625 0.750000 0.697121 0.062 Uiso 0.580(18) 2 calc R U P A 1
C1B C 0.628(4) 0.750000 0.810(4) 0.046(8) Uani 0.420(18) 2 d DS TU P A 2
H1B H 0.568434 0.750000 0.880563 0.055 Uiso 0.420(18) 2 calc R U P A 2
C2B C 0.657(3) 0.6492(17) 0.776(3) 0.041(6) Uani 0.420(18) 1 d D U P A 2
H2B H 0.614751 0.602050 0.836120 0.049 Uiso 0.420(18) 1 calc R U P A 2
C5B C 0.853(3) 0.6968(7) 0.497(3) 0.062(6) Uani 0.420(18) 1 d D U P A 2
H5B H 0.903484 0.672035 0.422910 0.074 Uiso 0.420(18) 1 calc R U P A 2
C3B C 0.7274(19) 0.596(3) 0.682(3) 0.042(5) Uani 0.420(18) 1 d D U P A 2
H3B H 0.721465 0.523973 0.700710 0.051 Uiso 0.420(18) 1 calc R U P A 2
C4B C 0.804(2) 0.614(2) 0.570(3) 0.054(5) Uani 0.420(18) 1 d D U P A 2
H4B H 0.831261 0.549892 0.531089 0.065 Uiso 0.420(18) 1 calc R U P A 2

loop_
_atom_site_aniso_label
_atom_site_aniso_U_11
_atom_site_aniso_U_22
_atom_site_aniso_U_33
_atom_site_aniso_U_23
_atom_site_aniso_U_13
_atom_site_aniso_U_12
Nd1 0.0212(3) 0.0354(3) 0.0261(3) 0.000 -0.0018(3) 0.000
C6 0.043(6) 0.129(12) 0.035(4) -0.019(5) -0.005(5) 0.041(6)
C9 0.031(5) 0.133(11) 0.033(4) 0.018(5) -0.005(3) -0.029(5)
C5A 0.048(9) 0.051(14) 0.036(7) 0.017(10) -0.020(7) -0.006(10)
C2A 0.036(9) 0.064(12) 0.064(10) 0.010(9) -0.002(8) 0.006(9)
C4A 0.039(10) 0.051(9) 0.046(9) 0.010(8) -0.025(8) -0.007(9)
C7 0.072(9) 0.049(7) 0.066(7) -0.033(6) -0.035(6) 0.020(6)
C8 0.069(9) 0.052(7) 0.063(7) 0.021(5) -0.032(6) -0.027(6)
C3A 0.042(10) 0.050(9) 0.063(10) 0.018(8) -0.017(8) 0.004(7)
C1A 0.028(9) 0.071(13) 0.056(11) 0.000 -0.025(9) 0.000
C1B 0.045(13) 0.049(19) 0.043(11) 0.000 -0.016(12) 0.000
C2B 0.039(10) 0.048(14) 0.036(9) 0.007(10) -0.003(8) -0.004(11)
C5B 0.037(10) 0.092(14) 0.055(11) -0.002(11) -0.001(10) 0.015(10)
C3B 0.034(11) 0.052(9) 0.042(10) 0.011(9) -0.016(9) 0.001(9)
C4B 0.038(10) 0.064(11) 0.059(10) 0.014(8) -0.012(9) 0.003(8)

loop_
_atom_type_symbol
_atom_type_description
_atom_type_scat_dispersion_real
_atom_type_scat_dispersion_imag
_atom_type_scat_source
C C 0.0033 0.0016 'International Tables Vol C Tables 4.2.6.8 and 6.1.1.4'
H H 0.0000 0.0000 'International Tables Vol C Tables 4.2.6.8 and 6.1.1.4'
Nd Nd -0.1943 3.0179 'International Tables Vol C Tables 4.2.6.8 and 6.1.1.4'

loop_
_geom_angle_atom_site_label_1
_geom_angle_atom_site_label_2
_geom_angle_atom_site_label_3
_geom_angle
_geom_angle_site_symmetry_1
_geom_angle_site_symmetry_3
_geom_angle_publ_flag
C6 Nd1 C6 31.5(5) 7_575 . ?
C6 Nd1 C9 87.8(3) 7_575 . ?
C6 Nd1 C9 79.3(3) 7_575 7_575 ?
C6 Nd1 C9 79.3(3) . . ?
C6 Nd1 C9 87.8(3) . 7_575 ?
C6 Nd1 C5A 174.3(5) 7_575 . ?
C6 Nd1 C5A 174.3(5) . 7_575 ?
C6 Nd1 C5A 149.3(3) . . ?
C6 Nd1 C5A 149.3(3) 7_575 7_575 ?
C6 Nd1 C8 79.9(3) . 7_575 ?
C6 Nd1 C8 58.6(3) 7_575 7_575 ?
C6 Nd1 C8 79.9(3) 7_575 . ?
C6 Nd1 C8 58.6(3) . . ?
C6 Nd1 C1A 109.0(5) 7_575 . ?
C6 Nd1 C1A 109.0(5) . . ?
C6 Nd1 C1B 164.2(2) 7_575 . ?
C6 Nd1 C1B 164.2(2) . . ?
C9 Nd1 C9 31.5(5) 7_575 . ?
C9 Nd1 C5A 105.8(5) 7_575 . ?
C9 Nd1 C5A 97.9(5) . . ?
C9 Nd1 C5A 97.9(5) 7_575 7_575 ?
C9 Nd1 C5A 105.8(5) . 7_575 ?
C9 Nd1 C8 58.6(4) . 7_575 ?
C9 Nd1 C8 30.0(3) 7_575 7_575 ?
C9 Nd1 C8 58.6(4) 7_575 . ?
C9 Nd1 C8 30.0(3) . . ?
C9 Nd1 C1A 159.8(4) . . ?
C9 Nd1 C1A 159.8(4) 7_575 . ?
C9 Nd1 C1B 97.2(9) . . ?
C9 Nd1 C1B 97.2(9) 7_575 . ?
C5A Nd1 C5A 28.8(3) 7_575 . ?
C7 Nd1 C6 59.1(4) . 7_575 ?
C7 Nd1 C6 59.1(4) 7_575 . ?
C7 Nd1 C6 30.7(3) . . ?
C7 Nd1 C6 30.7(3) 7_575 7_575 ?
C7 Nd1 C9 79.1(3) 7_575 . ?
C7 Nd1 C9 57.7(4) 7_575 7_575 ?
C7 Nd1 C9 57.7(4) . . ?
C7 Nd1 C9 79.1(3) . 7_575 ?
C7 Nd1 C5A 123.9(4) . . ?
C7 Nd1 C5A 151.0(4) . 7_575 ?
C7 Nd1 C5A 151.0(4) 7_575 . ?
C7 Nd1 C5A 123.9(4) 7_575 7_575 ?
C7 Nd1 C7 79.1(5) . 7_575 ?
C7 Nd1 C8 30.5(3) . . ?
C7 Nd1 C8 87.1(3) 7_575 . ?
C7 Nd1 C8 30.5(3) 7_575 7_575 ?
C7 Nd1 C8 87.1(3) . 7_575 ?
C7 Nd1 C1A 121.0(4) 7_575 . ?
C7 Nd1 C1A 121.0(4) . . ?
C7 Nd1 C1B 135.8(5) . . ?
C7 Nd1 C1B 135.8(5) 7_575 . ?
C8 Nd1 C5A 104.8(4) . . ?
C8 Nd1 C5A 104.8(4) 7_575 7_575 ?
C8 Nd1 C5A 124.9(5) 7_575 . ?
C8 Nd1 C5A 124.9(5) . 7_575 ?
C8 Nd1 C8 79.1(5) 7_575 . ?
C8 Nd1 C1A 139.8(3) 7_575 . ?
C8 Nd1 C1A 139.8(3) . . ?
C8 Nd1 C1B 111.5(7) . . ?
C8 Nd1 C1B 111.5(7) 7_575 . ?
C1A Nd1 C5A 65.3(7) . . ?
C1A Nd1 C5A 65.3(7) . 7_575 ?
Nd1 C6 H6 133.2 . . ?
C6 C6 Nd1 74.2(2) 7_575 . ?
C6 C6 H6 113.2 7_575 . ?
C7 C6 Nd1 74.5(5) . . ?
C7 C6 C6 133.6(6) . 7_575 ?
C7 C6 H6 113.2 . . ?
Nd1 C9 H9 133.3 . . ?
C9 C9 Nd1 74.3(3) 7_575 . ?
C9 C9 H9 112.4 7_575 . ?
C8 C9 Nd1 75.5(6) . . ?
C8 C9 C9 135.2(6) . 7_575 ?
C8 C9 H9 112.4 . . ?
Nd1 C5A H5A 138.9 . . ?
C5A C5A Nd1 75.61(17) 7_575 . ?
C5A C5A H5A 108.1 7_575 . ?
C5A C5A C4A 143.7(13) 7_575 . ?
C4A C5A Nd1 77.2(12) . . ?
C4A C5A H5A 108.1 . . ?
Nd1 C2A H2A 118.5 . . ?
C3A C2A Nd1 77.2(11) . . ?
C3A C2A H2A 124.0 . . ?
C3A C2A C1A 111.9(16) . . ?
C1A C2A Nd1 71.9(12) . . ?
C1A C2A H2A 124.0 . . ?
Nd1 C4A H4A 131.7 . . ?
C5A C4A Nd1 74.2(12) . . ?
C5A C4A H4A 110.6 . . ?
C3A C4A Nd1 78.7(11) . . ?
C3A C4A C5A 139(2) . . ?
C3A C4A H4A 110.6 . . ?
Nd1 C7 H7 133.8 . . ?
C6 C7 Nd1 74.9(6) . . ?
C6 C7 H7 111.4 . . ?
C8 C7 Nd1 75.8(6) . . ?
C8 C7 C6 137.1(10) . . ?
C8 C7 H7 111.4 . . ?
Nd1 C8 H8 134.6 . . ?
C9 C8 Nd1 74.5(6) . . ?
C9 C8 C7 134.1(10) . . ?
C9 C8 H8 112.9 . . ?
C7 C8 Nd1 73.7(6) . . ?
C7 C8 H8 112.9 . . ?
Nd1 C3A H3A 129.6 . . ?
C2A C3A Nd1 74.9(11) . . ?
C2A C3A H3A 115.5 . . ?
C4A C3A Nd1 73.3(11) . . ?
C4A C3A C2A 129.1(19) . . ?
C4A C3A H3A 115.5 . . ?
Nd1 C1A H1A 115.7 . . ?
C2A C1A Nd1 79.5(12) . . ?
C2A C1A Nd1 79.5(12) 7_575 . ?
C2A C1A C2A 130(2) . 7_575 ?
C2A C1A H1A 114.9 . . ?
C2A C1A H1A 114.9 7_575 . ?
Nd1 C1B H1B 129.6 . . ?
C2B C1B Nd1 78(2) . . ?
C2B C1B Nd1 78(2) 7_575 . ?
C2B C1B H1B 109.3 7_575 . ?
C2B C1B H1B 109.3 . . ?
C2B C1B C2B 141(5) 7_575 . ?
Nd1 C2B H2B 134.7 . . ?
C1B C2B Nd1 74(2) . . ?
C1B C2B H2B 110.5 . . ?
C3B C2B Nd1 77.1(18) . . ?
C3B C2B C1B 139(4) . . ?
C3B C2B H2B 110.5 . . ?
Nd1 C5B H5B 133.0 . . ?
C5B C5B Nd1 76.2(2) 7_575 . ?
C5B C5B H5B 109.6 7_575 . ?
C5B C5B C4B 140.7(16) 7_575 . ?
C4B C5B Nd1 77.3(18) . . ?
C4B C5B H5B 109.6 . . ?
Nd1 C3B H3B 137.5 . . ?
C2B C3B Nd1 75.5(17) . . ?
C2B C3B H3B 109.6 . . ?
C2B C3B C4B 141(3) . . ?
C4B C3B Nd1 75.9(18) . . ?
C4B C3B H3B 109.6 . . ?
Nd1 C4B H4B 134.1 . . ?
C5B C4B Nd1 74.9(18) . . ?
C5B C4B H4B 110.7 . . ?
C3B C4B Nd1 76.7(18) . . ?
C3B C4B C5B 139(3) . . ?
C3B C4B H4B 110.7 . . ?

loop_
_geom_bond_atom_site_label_1
_geom_bond_atom_site_label_2
_geom_bond_distance
_geom_bond_site_symmetry_2
_geom_bond_publ_flag
Nd1 C6 2.619(8) 7_575 ?
Nd1 C6 2.619(8) . ?
Nd1 C9 2.629(9) . ?
Nd1 C9 2.629(9) 7_575 ?
Nd1 C5A 2.81(2) . ?
Nd1 C5A 2.81(2) 7_575 ?
Nd1 C7 2.614(9) 7_575 ?
Nd1 C7 2.614(9) . ?
Nd1 C8 2.641(9) 7_575 ?
Nd1 C8 2.641(9) . ?
Nd1 C1A 2.79(2) . ?
Nd1 C1B 2.84(4) . ?
C6 C6 1.42(2) 7_575 ?
C6 H6 0.9500 . ?
C6 C7 1.384(14) . ?
C9 C9 1.43(2) 7_575 ?
C9 H9 0.9500 . ?
C9 C8 1.365(14) . ?
C5A C5A 1.396(16) 7_575 ?
C5A H5A 0.9500 . ?
C5A C4A 1.398(13) . ?
C2A H2A 0.9500 . ?
C2A C3A 1.401(13) . ?
C2A C1A 1.408(14) . ?
C4A H4A 0.9500 . ?
C4A C3A 1.398(13) . ?
C7 H7 0.9500 . ?
C7 C8 1.383(15) . ?
C8 H8 0.9500 . ?
C3A H3A 0.9500 . ?
C1A H1A 0.9500 . ?
C1B H1B 0.9500 . ?
C1B C2B 1.375(15) . ?
C1B C2B 1.375(15) 7_575 ?
C2B H2B 0.9500 . ?
C2B C3B 1.372(15) . ?
C5B C5B 1.369(18) 7_575 ?
C5B H5B 0.9500 . ?
C5B C4B 1.382(15) . ?
C3B H3B 0.9500 . ?
C3B C4B 1.375(15) . ?
C4B H4B 0.9500 . ?

loop_
_geom_torsion_atom_site_label_1
_geom_torsion_atom_site_label_2
_geom_torsion_atom_site_label_3
_geom_torsion_atom_site_label_4
_geom_torsion
_geom_torsion_site_symmetry_1
_geom_torsion_site_symmetry_2
_geom_torsion_site_symmetry_3
_geom_torsion_site_symmetry_4
_geom_torsion_publ_flag
Nd1 C6 C7 C8 48.3(12) . . . . ?
Nd1 C9 C8 C7 -47.6(11) . . . . ?
Nd1 C5A C4A C3A 51(3) . . . . ?
Nd1 C2A C3A C4A -52.9(19) . . . . ?
Nd1 C2A C1A C2A -66(3) . . . 7_575 ?
Nd1 C4A C3A C2A 53.6(19) . . . . ?
Nd1 C7 C8 C9 47.8(11) . . . . ?
Nd1 C1B C2B C3B 48(4) . . . . ?
Nd1 C2B C3B C4B 44(4) . . . . ?
Nd1 C5B C4B C3B -48(4) . . . . ?
Nd1 C3B C4B C5B 48(4) . . . . ?
C6 C6 C7 Nd1 -49.2(6) 7_575 . . . ?
C6 C6 C7 C8 -0.9(17) 7_575 . . . ?
C6 C7 C8 Nd1 -48.1(12) . . . . ?
C6 C7 C8 C9 0(2) . . . . ?
C9 C9 C8 Nd1 48.8(6) 7_575 . . . ?
C9 C9 C8 C7 1.2(16) 7_575 . . . ?
C5A C5A C4A Nd1 -42.3(16) 7_575 . . . ?
C5A C5A C4A C3A 8(4) 7_575 . . . ?
C5A C4A C3A Nd1 -49(2) . . . . ?
C5A C4A C3A C2A 4(4) . . . . ?
C3A C2A C1A Nd1 -67.4(15) . . . . ?
C3A C2A C1A C2A -134(2) . . . 7_575 ?
C1A C2A C3A Nd1 64.2(15) . . . . ?
C1A C2A C3A C4A 11(3) . . . . ?
C1B C2B C3B Nd1 -47(4) . . . . ?
C1B C2B C3B C4B -3(7) . . . . ?
C2B C1B C2B Nd1 -52(6) 7_575 . . . ?
C2B C1B C2B C3B -4(10) 7_575 . . . ?
C2B C3B C4B Nd1 -44(4) . . . . ?
C2B C3B C4B C5B 3(7) . . . . ?
C5B C5B C4B Nd1 49(2) 7_575 . . . ?
C5B C5B C4B C3B 0(6) 7_575 . . . ?
